data_7214853
loop_
_publ_author_name
'Wales, Craig'
'Thomas, Lynne H.'
'Wilson, Chick C.'

_publ_section_title
;
 Tautomerisation and polymorphism in molecular complexes of piroxicam with
 mono-substituted benzoic acids
;
_journal_issue 21
_journal_name_full CrystEngComm
_journal_page_first 7264
_journal_paper_doi 10.1039/c2ce26069g
_journal_volume 14
_journal_year 2012
_chemical_formula_moiety 'C15 H13 N3 O4 S, C7 H5 Cl O2'
_chemical_formula_sum 'C22 H18 Cl N3 O6 S'
_chemical_formula_weight 487.90
_chemical_name_systematic
;
?
;
_space_group_IT_number 2
_symmetry_cell_setting triclinic
_symmetry_space_group_name_Hall '-P 1'
_symmetry_space_group_name_H-M 'P -1'
_atom_sites_solution_hydrogens difmap
_atom_sites_solution_primary direct
_atom_sites_solution_secondary difmap
_audit_creation_method SHELXL-97
_cell_angle_alpha 67.227(4)
_cell_angle_beta 74.686(4)
_cell_angle_gamma 68.598(4)
_cell_formula_units_Z 2
_cell_length_a 8.2160(5)
_cell_length_b 10.9570(7)
_cell_length_c 13.7261(9)
_cell_measurement_reflns_used 27036
_cell_measurement_temperature 100(2)
_cell_measurement_theta_max 72.08
_cell_measurement_theta_min 1
_cell_volume 1049.85(12)
_computing_cell_refinement 'Bruker APEX2 (2009)'
_computing_data_collection 'Bruker APEX2 (2009)'
_computing_data_reduction 'Bruker APEX2 (2009)'
_computing_structure_refinement 'SHELXL-97 (Sheldrick, 2008)'
_computing_structure_solution 'SHELXS-97 (Sheldrick, 2008)'
_diffrn_ambient_temperature 100(2)
_diffrn_measured_fraction_theta_full 0.948
_diffrn_measured_fraction_theta_max 0.948
_diffrn_measurement_device_type 'Bruker Apex II CCD'
_diffrn_measurement_method 'CCD; rotation images'
_diffrn_radiation_monochromator graphite
_diffrn_radiation_source 'fine-focus sealed tube'
_diffrn_radiation_type MoK\a
_diffrn_radiation_wavelength 0.71073
_diffrn_reflns_av_R_equivalents 0.0786
_diffrn_reflns_av_sigmaI/netI 0.1044
_diffrn_reflns_limit_h_max 6
_diffrn_reflns_limit_h_min -13
_diffrn_reflns_limit_k_max 16
_diffrn_reflns_limit_k_min -17
_diffrn_reflns_limit_l_max 21
_diffrn_reflns_limit_l_min -22
_diffrn_reflns_number 27036
_diffrn_reflns_theta_full 35.98
_diffrn_reflns_theta_max 35.98
_diffrn_reflns_theta_min 1.63
_exptl_absorpt_coefficient_mu 0.329
_exptl_absorpt_correction_T_max 1
_exptl_absorpt_correction_T_min 0.8521
_exptl_absorpt_correction_type multi-scan
_exptl_absorpt_process_details 'SADABS (Blessing, 1997)'
_exptl_crystal_colour colourless
_exptl_crystal_density_diffrn 1.543
_exptl_crystal_density_method 'not measured'
_exptl_crystal_description plate
_exptl_crystal_F_000 504
_refine_diff_density_max 0.694
_refine_diff_density_min -0.441
_refine_diff_density_rms 0.081
_refine_ls_extinction_method none
_refine_ls_goodness_of_fit_ref 0.871
_refine_ls_hydrogen_treatment refall
_refine_ls_matrix_type full
_refine_ls_number_parameters 370
_refine_ls_number_reflns 9418
_refine_ls_number_restraints 0
_refine_ls_restrained_S_all 0.871
_refine_ls_R_factor_all 0.0851
_refine_ls_R_factor_gt 0.0454
_refine_ls_shift/su_max 0.000
_refine_ls_shift/su_mean 0.000
_refine_ls_structure_factor_coef Fsqd
_refine_ls_weighting_details 'calc w=1/[\s^2^(Fo^2^)+(0.0343P)^2^+0.0000P] where P=(Fo^2^+2Fc^2^)/3'
_refine_ls_weighting_scheme calc
_refine_ls_wR_factor_gt 0.0928
_refine_ls_wR_factor_ref 0.1014
_reflns_number_gt 5619
_reflns_number_total 9418
_reflns_threshold_expression >2sigma(I)
_cod_data_source_file c2ce26069g.txt
_cod_data_source_block shelxl_PXN_3CLBA
_cod_depositor_comments
;
The following automatic conversions were performed:

'_symmetry_cell_setting' value 'Triclinic' changed to 'triclinic'
according to
/usr/data/users/saulius/automatic-downloads/retrospective/RSC/lib/dictionaries/cif_core.dic
dictionary named 'cif_core.dic' version 2.4.2 from 2011-04-26.

Automatic conversion script
Id: cif_fix_values 2281 2013-09-26 08:29:07Z andrius 
;
_cod_original_sg_symbol_H-M p-1
_cod_database_code 7214853

loop_
_symmetry_equiv_pos_as_xyz
'x, y, z'
'-x, -y, -z'

loop_
_atom_site_label
_atom_site_type_symbol
_atom_site_fract_x
_atom_site_fract_y
_atom_site_fract_z
_atom_site_U_iso_or_equiv
_atom_site_adp_type
_atom_site_occupancy
_atom_site_symmetry_multiplicity
_atom_site_calc_flag
H13 H -0.348(2) 0.7784(17) 0.5515(14) 0.022(4) Uiso 1 1 d
H6 H 0.235(2) 0.6691(18) 0.2303(14) 0.022(4) Uiso 1 1 d
H7 H 0.100(2) 1.0262(17) 0.0902(14) 0.020(4) Uiso 1 1 d
H8 H -0.197(2) 1.1630(17) 0.0874(14) 0.018(4) Uiso 1 1 d
H2 H 1.024(2) 0.2335(17) 0.2397(13) 0.014(4) Uiso 1 1 d
H9 H -0.420(2) 1.0518(19) 0.1886(15) 0.032(5) Uiso 1 1 d
H16 H 0.426(2) 0.6280(18) 0.3616(14) 0.026(4) Uiso 1 1 d
H1 H 1.291(2) 0.2811(16) 0.1830(13) 0.015(4) Uiso 1 1 d
H17 H 0.494(2) 0.4625(19) 0.4040(15) 0.027(5) Uiso 1 1 d
H3 H 1.298(2) 0.5089(16) 0.0763(14) 0.020(4) Uiso 1 1 d
H4 H 1.031(2) 0.6858(17) 0.0391(14) 0.020(4) Uiso 1 1 d
H14 H 0.190(2) 0.6620(18) 0.5030(15) 0.030(5) Uiso 1 1 d
H18 H 0.632(2) 0.5456(17) 0.3655(14) 0.025(4) Uiso 1 1 d
H11 H -0.095(2) 1.0635(19) 0.3605(15) 0.031(5) Uiso 1 1 d
H12 H -0.357(2) 0.9998(18) 0.4427(14) 0.025(4) Uiso 1 1 d
H5 H 0.609(3) 0.852(2) 0.0263(17) 0.044(6) Uiso 1 1 d
H10 H -0.329(2) 0.8098(18) 0.2853(15) 0.027(5) Uiso 1 1 d
H15 H 0.064(3) 0.392(2) 0.6638(18) 0.048(6) Uiso 1 1 d
S1 S 0.66080(4) 0.39813(3) 0.21977(3) 0.01557(8) Uani 1 1 d
O3 O 0.72076(13) 0.79601(10) 0.02278(9) 0.0180(2) Uani 1 1 d
O4 O 0.38575(12) 0.89631(10) 0.07455(9) 0.0198(2) Uani 1 1 d
N2 N 0.22547(14) 0.75151(12) 0.19299(10) 0.0143(2) Uani 1 1 d
N1 N 0.53354(14) 0.54047(11) 0.24562(10) 0.0140(2) Uani 1 1 d
O2 O 0.66577(12) 0.28428(10) 0.31739(9) 0.0223(2) Uani 1 1 d
C4 C 0.86791(16) 0.43001(14) 0.17817(11) 0.0141(2) Uani 1 1 d
C5 C 0.86855(16) 0.56666(14) 0.11934(11) 0.0138(2) Uani 1 1 d
O1 O 0.60669(12) 0.39375(10) 0.13055(9) 0.0200(2) Uani 1 1 d
C9 C 0.54357(17) 0.66637(13) 0.16045(11) 0.0142(2) Uani 1 1 d
N3 N -0.07285(14) 0.78184(12) 0.24373(10) 0.0151(2) Uani 1 1 d
C10 C 0.37983(17) 0.78047(14) 0.13909(11) 0.0145(2) Uani 1 1 d
C7 C 0.70240(17) 0.67978(13) 0.10110(11) 0.0140(2) Uani 1 1 d
C11 C 0.05289(16) 0.84338(13) 0.18743(11) 0.0139(2) Uani 1 1 d
C6 C 1.03202(17) 0.59390(15) 0.08084(12) 0.0166(3) Uani 1 1 d
C13 C -0.16471(18) 1.06181(15) 0.13004(13) 0.0198(3) Uani 1 1 d
C12 C 0.01266(18) 0.98481(14) 0.13007(12) 0.0175(3) Uani 1 1 d
C3 C 1.02406(18) 0.32351(15) 0.20138(13) 0.0186(3) Uani 1 1 d
C8 C 0.52407(19) 0.54317(16) 0.35425(12) 0.0181(3) Uani 1 1 d
C1 C 1.18418(18) 0.35419(16) 0.16390(12) 0.0196(3) Uani 1 1 d
C14 C -0.29578(18) 0.99893(15) 0.18599(13) 0.0203(3) Uani 1 1 d
C2 C 1.18814(17) 0.48775(16) 0.10388(12) 0.0184(3) Uani 1 1 d
C15 C -0.24327(18) 0.85931(15) 0.24277(13) 0.0185(3) Uani 1 1 d
Cl1 Cl 0.26082(5) 0.91215(4) 0.36237(3) 0.02319(9) Uani 1 1 d
O5 O 0.07776(13) 0.46749(11) 0.62169(9) 0.0203(2) Uani 1 1 d
C21 C -0.08294(17) 0.69980(14) 0.53870(11) 0.0144(2) Uani 1 1 d
O6 O -0.21654(13) 0.52423(10) 0.65080(9) 0.0227(2) Uani 1 1 d
C22 C -0.08180(17) 0.55613(14) 0.60948(11) 0.0152(3) Uani 1 1 d
C18 C -0.09440(19) 0.96926(15) 0.40708(13) 0.0202(3) Uani 1 1 d
C16 C 0.07491(17) 0.73316(14) 0.49075(11) 0.0153(3) Uani 1 1 d
C17 C 0.06566(17) 0.86818(14) 0.42498(11) 0.0162(3) Uani 1 1 d
C20 C -0.24555(18) 0.80045(15) 0.52099(13) 0.0187(3) Uani 1 1 d
C19 C -0.25027(19) 0.93447(15) 0.45533(13) 0.0216(3) Uani 1 1 d

loop_
_atom_site_aniso_label
_atom_site_aniso_U_11
_atom_site_aniso_U_22
_atom_site_aniso_U_33
_atom_site_aniso_U_23
_atom_site_aniso_U_13
_atom_site_aniso_U_12
S1 0.01110(14) 0.01052(15) 0.02092(19) -0.00214(13) -0.00123(12) -0.00248(11)
O3 0.0150(5) 0.0124(5) 0.0196(6) 0.0001(4) 0.0006(4) -0.0041(4)
O4 0.0143(4) 0.0131(5) 0.0232(6) 0.0005(4) -0.0006(4) -0.0025(4)
N2 0.0116(5) 0.0090(5) 0.0178(6) -0.0005(5) -0.0022(4) -0.0019(4)
N1 0.0115(5) 0.0111(5) 0.0143(6) -0.0011(4) -0.0002(4) -0.0018(4)
O2 0.0155(5) 0.0124(5) 0.0270(6) 0.0033(4) -0.0007(4) -0.0029(4)
C4 0.0106(5) 0.0141(6) 0.0151(7) -0.0036(5) 0.0004(5) -0.0034(5)
C5 0.0120(5) 0.0144(6) 0.0140(6) -0.0050(5) -0.0006(5) -0.0032(5)
O1 0.0160(5) 0.0176(5) 0.0278(6) -0.0089(5) -0.0026(4) -0.0053(4)
C9 0.0129(6) 0.0109(6) 0.0154(7) -0.0015(5) -0.0018(5) -0.0028(5)
N3 0.0126(5) 0.0134(5) 0.0183(6) -0.0044(5) -0.0022(4) -0.0037(4)
C10 0.0137(6) 0.0122(6) 0.0151(7) -0.0030(5) -0.0015(5) -0.0030(5)
C7 0.0152(6) 0.0107(6) 0.0151(7) -0.0021(5) -0.0028(5) -0.0043(5)
C11 0.0119(5) 0.0123(6) 0.0161(7) -0.0043(5) -0.0030(5) -0.0016(5)
C6 0.0146(6) 0.0167(7) 0.0180(7) -0.0052(6) -0.0007(5) -0.0056(5)
C13 0.0173(6) 0.0142(7) 0.0204(8) -0.0018(6) -0.0026(5) -0.0003(5)
C12 0.0150(6) 0.0136(6) 0.0192(7) -0.0022(6) -0.0008(5) -0.0034(5)
C3 0.0141(6) 0.0145(7) 0.0220(8) -0.0031(6) -0.0031(5) -0.0013(5)
C8 0.0164(6) 0.0188(7) 0.0165(7) -0.0029(6) -0.0026(5) -0.0053(5)
C1 0.0113(6) 0.0226(7) 0.0206(8) -0.0067(6) -0.0022(5) -0.0008(5)
C14 0.0123(6) 0.0182(7) 0.0260(8) -0.0063(6) -0.0043(6) 0.0007(5)
C2 0.0113(6) 0.0249(7) 0.0194(7) -0.0084(6) -0.0006(5) -0.0054(5)
C15 0.0138(6) 0.0175(7) 0.0225(8) -0.0058(6) -0.0006(5) -0.0049(5)
Cl1 0.02151(17) 0.02020(18) 0.0275(2) -0.00633(15) 0.00368(14) -0.01222(14)
O5 0.0136(4) 0.0132(5) 0.0281(6) 0.0002(5) -0.0033(4) -0.0046(4)
C21 0.0147(6) 0.0139(6) 0.0142(7) -0.0039(5) -0.0021(5) -0.0044(5)
O6 0.0144(5) 0.0174(5) 0.0277(6) 0.0022(5) -0.0015(4) -0.0064(4)
C22 0.0136(6) 0.0149(6) 0.0164(7) -0.0040(5) -0.0032(5) -0.0039(5)
C18 0.0237(7) 0.0133(7) 0.0205(8) -0.0038(6) -0.0007(6) -0.0057(5)
C16 0.0142(6) 0.0146(6) 0.0162(7) -0.0046(5) -0.0010(5) -0.0045(5)
C17 0.0174(6) 0.0168(7) 0.0155(7) -0.0051(5) 0.0013(5) -0.0090(5)
C20 0.0135(6) 0.0181(7) 0.0215(8) -0.0046(6) -0.0003(5) -0.0050(5)
C19 0.0173(7) 0.0161(7) 0.0239(8) -0.0036(6) -0.0019(6) -0.0004(5)

loop_
_atom_type_symbol
_atom_type_description
_atom_type_scat_dispersion_real
_atom_type_scat_dispersion_imag
_atom_type_scat_source
C C 0.0033 0.0016 'International Tables Vol C Tables 4.2.6.8 and 6.1.1.4'
H H 0.0000 0.0000 'International Tables Vol C Tables 4.2.6.8 and 6.1.1.4'
N N 0.0061 0.0033 'International Tables Vol C Tables 4.2.6.8 and 6.1.1.4'
O O 0.0106 0.0060 'International Tables Vol C Tables 4.2.6.8 and 6.1.1.4'
S S 0.1246 0.1234 'International Tables Vol C Tables 4.2.6.8 and 6.1.1.4'
Cl Cl 0.1484 0.1585 'International Tables Vol C Tables 4.2.6.8 and 6.1.1.4'

loop_
_geom_angle_atom_site_label_1
_geom_angle_atom_site_label_2
_geom_angle_atom_site_label_3
_geom_angle
O1 S1 O2 119.26(6)
O1 S1 N1 108.07(6)
O2 S1 N1 108.40(6)
O1 S1 C4 108.45(6)
O2 S1 C4 109.61(6)
N1 S1 C4 101.59(6)
C10 N2 C11 127.23(12)
C9 N1 C8 115.23(11)
C9 N1 S1 114.73(9)
C8 N1 S1 116.49(9)
C3 C4 C5 121.58(12)
C3 C4 S1 121.46(11)
C5 C4 S1 116.96(9)
C4 C5 C6 118.20(12)
C4 C5 C7 121.12(11)
C6 C5 C7 120.66(12)
C7 C9 N1 120.65(11)
C7 C9 C10 120.90(12)
N1 C9 C10 118.44(11)
C11 N3 C15 118.52(12)
O4 C10 N2 123.26(12)
O4 C10 C9 120.16(12)
N2 C10 C9 116.58(12)
O3 C7 C9 123.36(12)
O3 C7 C5 114.37(11)
C9 C7 C5 122.26(12)
N3 C11 C12 122.18(12)
N3 C11 N2 113.32(11)
C12 C11 N2 124.50(12)
C2 C6 C5 120.31(13)
C14 C13 C12 120.47(13)
C13 C12 C11 117.89(13)
C1 C3 C4 118.91(13)
C2 C1 C3 120.47(13)
C15 C14 C13 117.52(13)
C1 C2 C6 120.50(13)
N3 C15 C14 123.38(13)
C20 C21 C16 120.53(13)
C20 C21 C22 118.46(12)
C16 C21 C22 121.00(11)
O6 C22 O5 123.32(13)
O6 C22 C21 122.27(12)
O5 C22 C21 114.41(11)
C17 C18 C19 119.15(14)
C17 C16 C21 118.44(12)
C18 C17 C16 121.73(13)
C18 C17 Cl1 118.85(11)
C16 C17 Cl1 119.43(10)
C19 C20 C21 119.61(13)
C20 C19 C18 120.54(13)

loop_
_geom_bond_atom_site_label_1
_geom_bond_atom_site_label_2
_geom_bond_distance
S1 O1 1.4311(10)
S1 O2 1.4322(11)
S1 N1 1.6413(11)
S1 C4 1.7634(13)
O3 C7 1.3398(17)
O4 C10 1.2450(17)
N2 C10 1.3685(17)
N2 C11 1.4091(16)
N1 C9 1.4353(18)
N1 C8 1.4838(18)
C4 C3 1.3945(18)
C4 C5 1.4006(19)
C5 C6 1.4028(18)
C5 C7 1.4724(18)
C9 C7 1.3689(19)
C9 C10 1.4683(18)
N3 C11 1.3425(17)
N3 C15 1.3472(17)
C11 C12 1.3963(19)
C6 C2 1.3924(19)
C13 C14 1.385(2)
C13 C12 1.3922(19)
C3 C1 1.3927(19)
C1 C2 1.381(2)
C14 C15 1.381(2)
Cl1 C17 1.7484(13)
O5 C22 1.3232(16)
C21 C20 1.3960(19)
C21 C16 1.3992(18)
C21 C22 1.4941(19)
O6 C22 1.2110(16)
C18 C17 1.383(2)
C18 C19 1.392(2)
C16 C17 1.3891(19)
C20 C19 1.387(2)
